data_4082109
loop_
_publ_author_name
'Trofymchuk, Oleksandra S.'
'Gutsulyak, Dmitry V.'
'Quintero, Celso'
'Parvez, Masood'
'Daniliuc, Constantin G.'
'Piers, Warren E.'
'Rojas, Rene S.'

_publ_section_title
;
 N-Arylcyano-\b-diketiminate Methallyl Nickel Complexes: Synthesis, Adduct
 Formation, and Reactivity toward Ethylene
;
_journal_issue 24
_journal_name_full Organometallics
_journal_page_first 7323
_journal_paper_doi 10.1021/om400847b
_journal_volume 32
_journal_year 2013
_chemical_formula_moiety 'C59 H22 B2 F30 N4 Ni, 0.5(C6 H14)'
_chemical_formula_sum 'C62 H29 B2 F30 N4 Ni'
_chemical_formula_weight 1480.22
_chemical_name_systematic
;
 ?
;
_space_group_IT_number 14
_symmetry_cell_setting monoclinic
_symmetry_space_group_name_Hall '-P 2yn'
_symmetry_space_group_name_H-M 'P 1 21/n 1'
_atom_sites_solution_hydrogens geom
_atom_sites_solution_primary direct
_atom_sites_solution_secondary difmap
_cell_angle_alpha 90.00
_cell_angle_beta 100.2176(11)
_cell_angle_gamma 90.00
_cell_formula_units_Z 4
_cell_length_a 11.9096(3)
_cell_length_b 20.1587(5)
_cell_length_c 24.8459(7)
_cell_measurement_reflns_used 19960
_cell_measurement_temperature 173(2)
_cell_measurement_theta_max 26.02
_cell_measurement_theta_min 1.00
_cell_volume 5870.5(3)
_computing_cell_refinement 'HKL DENZO (Otwinowski & Minor, 1997)'
_computing_data_collection 'COLLECT (Hooft, 1998)'
_computing_data_reduction 'SCALEPACK (Otwinowski & Minor, 1997)'
_computing_molecular_graphics 'ORTEP-3 (Farrugia, 1997)'
_computing_publication_material 'SHELXL-97 (Sheldrick, 2008)'
_computing_structure_refinement 'SHELXL-97 (Sheldrick, 2008)'
_computing_structure_solution 'SIR92 (Altomare et al., 1991)'
_diffrn_ambient_temperature 173(2)
_diffrn_measured_fraction_theta_full 0.978
_diffrn_measured_fraction_theta_max 0.978
_diffrn_measurement_device_type 'Nonius APEX2 CCD'
_diffrn_measurement_method ' \w and \f scans '
_diffrn_radiation_monochromator graphite
_diffrn_radiation_source 'fine-focus sealed tube'
_diffrn_radiation_type MoK\a
_diffrn_radiation_wavelength 0.71073
_diffrn_reflns_av_R_equivalents 0.0712
_diffrn_reflns_av_sigmaI/netI 0.0547
_diffrn_reflns_limit_h_max 14
_diffrn_reflns_limit_h_min -14
_diffrn_reflns_limit_k_max 24
_diffrn_reflns_limit_k_min -25
_diffrn_reflns_limit_l_max 30
_diffrn_reflns_limit_l_min -30
_diffrn_reflns_number 38603
_diffrn_reflns_theta_full 26.30
_diffrn_reflns_theta_max 26.30
_diffrn_reflns_theta_min 1.31
_diffrn_standards_number 0
_exptl_absorpt_coefficient_mu 0.473
_exptl_absorpt_correction_T_max 0.9325
_exptl_absorpt_correction_T_min 0.9114
_exptl_absorpt_correction_type multi-scan
_exptl_absorpt_process_details 'SORTAV: (Blessing, 1997)'
_exptl_crystal_colour Orange
_exptl_crystal_density_diffrn 1.675
_exptl_crystal_density_method 'not measured'
_exptl_crystal_description Prism
_exptl_crystal_F_000 2948
_exptl_crystal_size_max 0.20
_exptl_crystal_size_mid 0.18
_exptl_crystal_size_min 0.15
_refine_diff_density_max 1.086
_refine_diff_density_min -0.748
_refine_diff_density_rms 0.070
_refine_ls_extinction_method none
_refine_ls_goodness_of_fit_ref 1.127
_refine_ls_hydrogen_treatment constr
_refine_ls_matrix_type full
_refine_ls_number_parameters 929
_refine_ls_number_reflns 11639
_refine_ls_number_restraints 0
_refine_ls_restrained_S_all 1.127
_refine_ls_R_factor_all 0.1185
_refine_ls_R_factor_gt 0.0820
_refine_ls_shift/su_max 0.008
_refine_ls_shift/su_mean 0.000
_refine_ls_structure_factor_coef Fsqd
_refine_ls_weighting_details 'calc w=1/[\s^2^(Fo^2^)+(0.0324P)^2^+15.9809P] where P=(Fo^2^+2Fc^2^)/3'
_refine_ls_weighting_scheme calc
_refine_ls_wR_factor_gt 0.1513
_refine_ls_wR_factor_ref 0.1676
_reflns_number_gt 8388
_reflns_number_total 11639
_reflns_threshold_expression >2sigma(I)
_cod_data_source_file om400847b_si_002.cif
_cod_data_source_block WP1320
_cod_depositor_comments
;
The following automatic conversions were performed:

'_symmetry_cell_setting' value 'Monoclinic' changed to 'monoclinic'
according to /home/saulius/struct/CIF-dictionaries/cif_core.dic
dictionary named 'cif_core.dic' version 2.4.2 from
2011-04-26.

'_exptl_absorpt_correction_type' value 'Multi-scan'
changed to 'multi-scan' according to
/home/saulius/struct/CIF-dictionaries/cif_core.dic dictionary named
'cif_core.dic' version 2.4.2 from 2011-04-26.

Automatic conversion script
Id: cif_fix_values 1891 2012-01-12 08:04:46Z andrius 
;
_cod_original_sg_symbol_H-M 'P 21/n'
_cod_database_code 4082109

loop_
_symmetry_equiv_pos_as_xyz
'x, y, z'
'-x+1/2, y+1/2, -z+1/2'
'-x, -y, -z'
'x-1/2, -y-1/2, z-1/2'

loop_
_atom_site_label
_atom_site_type_symbol
_atom_site_fract_x
_atom_site_fract_y
_atom_site_fract_z
_atom_site_U_iso_or_equiv
_atom_site_adp_type
_atom_site_occupancy
_atom_site_symmetry_multiplicity
_atom_site_calc_flag
_atom_site_refinement_flags
_atom_site_disorder_assembly
_atom_site_disorder_group
Ni1 Ni 0.48933(5) 0.35486(3) 0.18564(2) 0.04115(17) Uani 1 1 d . . .
F1 F 0.6714(3) 0.48191(15) 0.43394(11) 0.0545(7) Uani 1 1 d . . .
F2 F 0.7004(3) 0.55837(16) 0.52265(12) 0.0642(9) Uani 1 1 d . . .
F3 F 0.7226(3) 0.69111(17) 0.51364(12) 0.0694(9) Uani 1 1 d . . .
F4 F 0.7128(3) 0.74573(16) 0.41398(13) 0.0682(9) Uani 1 1 d . . .
F5 F 0.6880(3) 0.67189(16) 0.32573(12) 0.0641(9) Uani 1 1 d . . .
F6 F 0.4774(2) 0.60260(16) 0.29336(13) 0.0615(8) Uani 1 1 d . . .
F7 F 0.4105(4) 0.6617(2) 0.19802(17) 0.1062(15) Uani 1 1 d . . .
F8 F 0.5311(5) 0.6467(2) 0.11603(15) 0.136(2) Uani 1 1 d . . .
F9 F 0.7142(4) 0.5658(2) 0.12989(15) 0.1152(17) Uani 1 1 d . . .
F10 F 0.7806(3) 0.5046(2) 0.22339(15) 0.0897(12) Uani 1 1 d . . .
F11 F 0.8652(14) 0.6011(7) 0.3078(7) 0.067(2) Uani 0.373(5) 1 d P . .
F12 F 1.0838(11) 0.5594(9) 0.3255(7) 0.116(3) Uani 0.373(5) 1 d P . .
F13 F 1.1344(11) 0.4342(10) 0.3586(7) 0.135(3) Uani 0.373(5) 1 d P . .
F14 F 0.9628(14) 0.3488(8) 0.3702(7) 0.104(2) Uani 0.373(5) 1 d P . .
F11' F 0.8864(7) 0.5718(5) 0.3216(4) 0.067(2) Uani 0.627(5) 1 d P A 2
F12' F 1.0894(6) 0.5170(5) 0.3501(4) 0.116(3) Uani 0.627(5) 1 d P A 2
F13' F 1.1081(6) 0.3887(5) 0.3863(4) 0.135(3) Uani 0.627(5) 1 d P A 2
F14' F 0.9178(7) 0.3175(4) 0.3894(4) 0.104(2) Uani 0.627(5) 1 d P A 2
F15 F 0.7242(4) 0.3770(2) 0.35840(17) 0.1003(14) Uani 1 1 d . . .
F16 F 0.0227(3) 0.28931(17) 0.12567(14) 0.0660(9) Uani 1 1 d . . .
F17 F -0.0547(3) 0.3926(2) 0.17236(16) 0.0942(13) Uani 1 1 d . . .
F18 F -0.0227(3) 0.51702(19) 0.13758(18) 0.1002(14) Uani 1 1 d . . .
F19 F 0.0921(3) 0.53536(16) 0.05420(17) 0.0837(11) Uani 1 1 d . . .
F20 F 0.1724(3) 0.43309(14) 0.00721(13) 0.0588(8) Uani 1 1 d . . .
F21 F -0.0851(2) 0.31546(15) -0.01059(12) 0.0546(8) Uani 1 1 d . . .
F22 F -0.1827(3) 0.34139(16) -0.11235(13) 0.0706(10) Uani 1 1 d . . .
F23 F -0.0582(3) 0.34164(17) -0.19318(13) 0.0795(11) Uani 1 1 d . . .
F24 F 0.1672(3) 0.31103(19) -0.16956(13) 0.0824(11) Uani 1 1 d . . .
F25 F 0.2654(2) 0.28416(19) -0.06839(13) 0.0736(10) Uani 1 1 d . . .
F26 F 0.0395(2) 0.17105(13) -0.01977(11) 0.0521(7) Uani 1 1 d . . .
F27 F 0.0482(2) 0.05420(13) 0.02776(12) 0.0517(7) Uani 1 1 d . . .
F28 F 0.1594(3) 0.03733(14) 0.13094(13) 0.0587(8) Uani 1 1 d . . .
F29 F 0.2651(3) 0.14280(17) 0.18655(12) 0.0690(9) Uani 1 1 d . . .
F30 F 0.2616(2) 0.26055(14) 0.13859(11) 0.0531(7) Uani 1 1 d . . .
N1 N 0.3825(3) 0.40454(17) 0.21755(14) 0.0336(8) Uani 1 1 d . . .
N2 N 0.4796(3) 0.41060(18) 0.12303(14) 0.0338(8) Uani 1 1 d . . .
N3 N 0.5729(3) 0.4716(2) 0.32564(15) 0.0393(9) Uani 1 1 d . . .
N4 N 0.2831(3) 0.31329(18) 0.03608(16) 0.0370(9) Uani 1 1 d . . .
B1 B 0.6720(5) 0.5213(3) 0.3238(2) 0.0465(14) Uani 1 1 d . A .
B2 B 0.1527(4) 0.2957(3) 0.0308(2) 0.0386(12) Uani 1 1 d . . .
C1 C 0.5678(6) 0.2744(3) 0.1569(3) 0.0765(19) Uani 1 1 d . . .
H1A H 0.5196 0.2350 0.1455 0.092 Uiso 1 1 calc R . .
H1B H 0.6247 0.2838 0.1333 0.092 Uiso 1 1 calc R . .
C2 C 0.6002(4) 0.2841(3) 0.2103(2) 0.0484(13) Uani 1 1 d . . .
C3 C 0.5229(5) 0.2864(3) 0.2439(2) 0.0706(19) Uani 1 1 d . . .
H3A H 0.5502 0.3026 0.2815 0.085 Uiso 1 1 calc R . .
H3B H 0.4689 0.2488 0.2418 0.085 Uiso 1 1 calc R . .
C4 C 0.7207(7) 0.3088(4) 0.2315(3) 0.110(3) Uani 1 1 d . . .
H4A H 0.7204 0.3372 0.2635 0.165 Uiso 1 1 calc R . .
H4B H 0.7480 0.3343 0.2028 0.165 Uiso 1 1 calc R . .
H4C H 0.7713 0.2708 0.2419 0.165 Uiso 1 1 calc R . .
C5 C 0.2479(4) 0.4939(2) 0.2276(2) 0.0469(12) Uani 1 1 d . . .
H5A H 0.1866 0.4629 0.2319 0.070 Uiso 1 1 calc R . .
H5B H 0.2153 0.5326 0.2066 0.070 Uiso 1 1 calc R . .
H5C H 0.2873 0.5082 0.2637 0.070 Uiso 1 1 calc R . .
C6 C 0.3314(4) 0.4599(2) 0.19777(18) 0.0360(10) Uani 1 1 d . . .
C7 C 0.3509(4) 0.4892(2) 0.14978(17) 0.0383(10) Uani 1 1 d . . .
H7 H 0.3136 0.5303 0.1402 0.046 Uiso 1 1 calc R . .
C8 C 0.4186(4) 0.4655(2) 0.11442(18) 0.0366(10) Uani 1 1 d . . .
C9 C 0.4199(5) 0.5052(2) 0.0630(2) 0.0486(12) Uani 1 1 d . . .
H9A H 0.4988 0.5169 0.0606 0.073 Uiso 1 1 calc R . .
H9B H 0.3750 0.5458 0.0641 0.073 Uiso 1 1 calc R . .
H9C H 0.3869 0.4787 0.0311 0.073 Uiso 1 1 calc R . .
C10 C 0.3476(4) 0.3764(2) 0.26440(18) 0.0365(10) Uani 1 1 d . . .
C11 C 0.4048(4) 0.3927(2) 0.31650(18) 0.0364(10) Uani 1 1 d . . .
C12 C 0.3751(5) 0.3624(2) 0.3627(2) 0.0477(12) Uani 1 1 d . . .
H12 H 0.4146 0.3736 0.3982 0.057 Uiso 1 1 calc R . .
C13 C 0.2904(5) 0.3173(3) 0.3566(2) 0.0600(15) Uani 1 1 d . . .
H13 H 0.2701 0.2964 0.3878 0.072 Uiso 1 1 calc R . .
C14 C 0.2336(5) 0.3017(3) 0.3054(3) 0.0633(16) Uani 1 1 d . . .
H14 H 0.1739 0.2698 0.3014 0.076 Uiso 1 1 calc R . .
C15 C 0.2611(4) 0.3312(3) 0.2599(2) 0.0517(13) Uani 1 1 d . . .
H15 H 0.2196 0.3200 0.2247 0.062 Uiso 1 1 calc R . .
C16 C 0.4965(4) 0.4375(2) 0.32150(17) 0.0382(11) Uani 1 1 d . . .
C17 C 0.6760(4) 0.5724(2) 0.37525(19) 0.0400(11) Uani 1 1 d . . .
C18 C 0.6808(4) 0.5477(3) 0.42722(19) 0.0424(11) Uani 1 1 d . . .
C19 C 0.6952(4) 0.5857(3) 0.47363(19) 0.0474(12) Uani 1 1 d . . .
C20 C 0.7065(4) 0.6525(3) 0.4691(2) 0.0499(13) Uani 1 1 d . . .
C21 C 0.7016(4) 0.6801(3) 0.4187(2) 0.0519(13) Uani 1 1 d . . .
C22 C 0.6883(4) 0.6404(3) 0.3733(2) 0.0467(12) Uani 1 1 d . . .
C23 C 0.6355(4) 0.5544(3) 0.2643(2) 0.0480(12) Uani 1 1 d . . .
C24 C 0.5402(5) 0.5934(3) 0.2534(2) 0.0515(13) Uani 1 1 d . . .
C25 C 0.5039(6) 0.6244(3) 0.2047(3) 0.0749(19) Uani 1 1 d . . .
C26 C 0.5673(8) 0.6158(4) 0.1634(2) 0.082(2) Uani 1 1 d . . .
C27 C 0.6581(8) 0.5755(4) 0.1717(3) 0.080(2) Uani 1 1 d . . .
C28 C 0.6905(6) 0.5453(3) 0.2199(2) 0.0628(16) Uani 1 1 d . . .
C29 C 0.7922(5) 0.4816(4) 0.3354(2) 0.0700(19) Uani 1 1 d . . .
C30 C 0.893(3) 0.5369(15) 0.3246(14) 0.058(3) Uani 0.373(5) 1 d P A 1
C31 C 0.998(2) 0.5133(18) 0.3302(10) 0.090(6) Uani 0.373(5) 1 d P A 1
C32 C 1.020(2) 0.4563(16) 0.3448(13) 0.087(4) Uani 0.373(5) 1 d P A 1
C33 C 0.943(3) 0.4086(15) 0.3558(13) 0.079(4) Uani 0.373(5) 1 d P A 1
C30' C 0.8900(13) 0.5080(6) 0.3367(6) 0.058(3) Uani 0.627(5) 1 d P A 2
C31' C 0.9965(13) 0.4812(11) 0.3542(7) 0.090(6) Uani 0.627(5) 1 d P A 2
C32' C 1.0086(12) 0.4171(9) 0.3685(7) 0.087(4) Uani 0.627(5) 1 d P A 2
C33' C 0.9076(11) 0.3815(8) 0.3711(7) 0.079(4) Uani 0.627(5) 1 d P A 2
C34 C 0.8106(7) 0.4167(5) 0.3525(3) 0.096(3) Uani 1 1 d . A .
C35 C 0.5409(4) 0.3903(2) 0.08225(17) 0.0343(10) Uani 1 1 d . . .
C36 C 0.6526(4) 0.4091(2) 0.08209(19) 0.0417(11) Uani 1 1 d . . .
H36 H 0.6899 0.4384 0.1095 0.050 Uiso 1 1 calc R . .
C37 C 0.7099(4) 0.3860(3) 0.0427(2) 0.0457(12) Uani 1 1 d . . .
H37 H 0.7861 0.4001 0.0428 0.055 Uiso 1 1 calc R . .
C38 C 0.6591(4) 0.3427(2) 0.00299(19) 0.0412(11) Uani 1 1 d . . .
H38 H 0.7007 0.3266 -0.0236 0.049 Uiso 1 1 calc R . .
C39 C 0.5492(4) 0.3230(2) 0.00161(18) 0.0383(10) Uani 1 1 d . . .
H39 H 0.5132 0.2932 -0.0258 0.046 Uiso 1 1 calc R . .
C40 C 0.4909(3) 0.3474(2) 0.04118(17) 0.0323(9) Uani 1 1 d . . .
C41 C 0.3756(4) 0.3285(2) 0.03966(17) 0.0338(10) Uani 1 1 d . . .
C42 C 0.1033(4) 0.3554(2) 0.0643(2) 0.0419(11) Uani 1 1 d . . .
C43 C 0.0446(4) 0.3496(3) 0.1064(2) 0.0524(13) Uani 1 1 d . . .
C44 C 0.0021(5) 0.4030(3) 0.1313(3) 0.0650(17) Uani 1 1 d . . .
C45 C 0.0176(5) 0.4655(3) 0.1133(3) 0.0672(18) Uani 1 1 d . . .
C46 C 0.0757(5) 0.4745(3) 0.0719(3) 0.0613(16) Uani 1 1 d . . .
C47 C 0.1170(4) 0.4204(2) 0.0486(2) 0.0496(13) Uani 1 1 d . . .
C48 C 0.0965(4) 0.3018(2) -0.03365(19) 0.0365(10) Uani 1 1 d . . .
C49 C -0.0183(4) 0.3150(2) -0.0490(2) 0.0415(11) Uani 1 1 d . . .
C50 C -0.0715(4) 0.3275(2) -0.1012(2) 0.0500(13) Uani 1 1 d . . .
C51 C -0.0092(5) 0.3274(3) -0.1423(2) 0.0559(14) Uani 1 1 d . . .
C52 C 0.1042(5) 0.3123(3) -0.1302(2) 0.0567(14) Uani 1 1 d . . .
C53 C 0.1538(4) 0.2995(3) -0.0769(2) 0.0474(13) Uani 1 1 d . . .
C54 C 0.1502(4) 0.2222(2) 0.05708(18) 0.0354(10) Uani 1 1 d . . .
C55 C 0.0982(4) 0.1666(2) 0.03166(18) 0.0369(10) Uani 1 1 d . . .
C56 C 0.1006(4) 0.1054(2) 0.0555(2) 0.0382(11) Uani 1 1 d . . .
C57 C 0.1574(4) 0.0967(2) 0.1074(2) 0.0446(12) Uani 1 1 d . . .
C58 C 0.2107(4) 0.1499(3) 0.1354(2) 0.0456(12) Uani 1 1 d . . .
C59 C 0.2069(4) 0.2097(2) 0.1093(2) 0.0419(11) Uani 1 1 d . . .
C60 C 0.4112(12) 0.1434(13) 0.0257(11) 0.085(4) Uani 0.50 1 d P B 1
H60A H 0.4519 0.1846 0.0376 0.128 Uiso 0.50 1 calc PR B 1
H60B H 0.3640 0.1305 0.0525 0.128 Uiso 0.50 1 calc PR B 1
H60C H 0.3624 0.1504 -0.0100 0.128 Uiso 0.50 1 calc PR B 1
C61 C 0.4947(12) 0.0903(7) 0.0212(7) 0.081(3) Uani 0.50 1 d P B 1
H61A H 0.5444 0.1145 -0.0001 0.098 Uiso 0.50 1 calc PR B 1
H61B H 0.5378 0.0912 0.0592 0.098 Uiso 0.50 1 calc PR B 1
C62 C 0.5153(12) 0.0366(7) 0.0097(7) 0.066(3) Uani 0.50 1 d P . 1
H62A H 0.5704 0.0258 0.0433 0.080 Uiso 0.50 1 calc PR . 1
H62B H 0.5644 0.0476 -0.0173 0.080 Uiso 0.50 1 calc PR . 1
C60' C 0.4640(13) 0.1463(13) 0.0399(12) 0.085(4) Uani 0.50 1 d P C 2
H60D H 0.4053 0.1686 0.0564 0.128 Uiso 0.50 1 calc PR C 2
H60E H 0.4794 0.1723 0.0087 0.128 Uiso 0.50 1 calc PR C 2
H60F H 0.5342 0.1424 0.0671 0.128 Uiso 0.50 1 calc PR C 2
C61' C 0.4226(12) 0.0779(7) 0.0207(7) 0.081(3) Uani 0.50 1 d P C 2
H61C H 0.3919 0.0610 0.0526 0.098 Uiso 0.50 1 calc PR C 2
H61D H 0.3544 0.0883 -0.0070 0.098 Uiso 0.50 1 calc PR C 2
C62' C 0.4585(11) 0.0254(8) 0.0017(7) 0.066(3) Uani 0.50 1 d P . 2
H62C H 0.4421 0.0377 -0.0374 0.080 Uiso 0.50 1 calc PR . 2
H62D H 0.3940 -0.0038 0.0061 0.080 Uiso 0.50 1 calc PR . 2

loop_
_atom_site_aniso_label
_atom_site_aniso_U_11
_atom_site_aniso_U_22
_atom_site_aniso_U_33
_atom_site_aniso_U_23
_atom_site_aniso_U_13
_atom_site_aniso_U_12
Ni1 0.0461(3) 0.0470(4) 0.0321(3) 0.0105(3) 0.0117(3) 0.0144(3)
F1 0.0652(19) 0.0551(19) 0.0396(16) -0.0031(13) -0.0006(14) 0.0002(15)
F2 0.079(2) 0.080(2) 0.0325(16) -0.0038(15) 0.0054(15) -0.0123(18)
F3 0.087(2) 0.076(2) 0.0453(19) -0.0235(16) 0.0116(16) -0.0157(18)
F4 0.084(2) 0.062(2) 0.059(2) -0.0127(16) 0.0129(17) -0.0252(18)
F5 0.080(2) 0.071(2) 0.0419(18) -0.0022(15) 0.0130(15) -0.0277(17)
F6 0.0493(17) 0.072(2) 0.060(2) -0.0006(16) 0.0021(15) 0.0100(15)
F7 0.135(4) 0.072(3) 0.091(3) 0.015(2) -0.034(3) 0.012(3)
F8 0.257(6) 0.088(3) 0.047(2) 0.019(2) -0.010(3) -0.059(4)
F9 0.191(5) 0.115(3) 0.054(2) -0.028(2) 0.061(3) -0.074(3)
F10 0.084(3) 0.123(3) 0.072(3) -0.035(2) 0.041(2) -0.013(2)
F11 0.042(4) 0.081(7) 0.078(6) 0.000(5) 0.012(4) -0.001(5)
F12 0.039(3) 0.166(10) 0.145(9) -0.007(6) 0.025(4) -0.012(5)
F13 0.055(4) 0.185(11) 0.158(9) -0.010(6) 0.003(4) 0.062(6)
F14 0.102(6) 0.089(6) 0.119(6) 0.023(4) 0.010(4) 0.052(5)
F11' 0.042(4) 0.081(7) 0.078(6) 0.000(5) 0.012(4) -0.001(5)
F12' 0.039(3) 0.166(10) 0.145(9) -0.007(6) 0.025(4) -0.012(5)
F13' 0.055(4) 0.185(11) 0.158(9) -0.010(6) 0.003(4) 0.062(6)
F14' 0.102(6) 0.089(6) 0.119(6) 0.023(4) 0.010(4) 0.052(5)
F15 0.111(3) 0.088(3) 0.087(3) -0.013(2) -0.023(3) 0.047(3)
F16 0.063(2) 0.069(2) 0.075(2) -0.0140(17) 0.0372(17) -0.0038(17)
F17 0.084(3) 0.117(3) 0.090(3) -0.036(2) 0.038(2) 0.014(2)
F18 0.094(3) 0.081(3) 0.122(3) -0.053(2) 0.010(2) 0.035(2)
F19 0.090(3) 0.0388(19) 0.114(3) -0.0178(19) -0.006(2) 0.0127(17)
F20 0.0624(19) 0.0372(16) 0.076(2) -0.0029(15) 0.0094(17) -0.0026(14)
F21 0.0334(14) 0.074(2) 0.0560(19) -0.0084(15) 0.0076(13) 0.0028(14)
F22 0.059(2) 0.071(2) 0.071(2) -0.0180(17) -0.0185(16) 0.0274(17)
F23 0.119(3) 0.069(2) 0.0420(19) -0.0072(16) -0.0091(19) 0.004(2)
F24 0.095(3) 0.108(3) 0.050(2) -0.0283(19) 0.0278(19) -0.039(2)
F25 0.0422(17) 0.114(3) 0.067(2) -0.038(2) 0.0161(15) -0.0076(18)
F26 0.0600(18) 0.0409(16) 0.0467(17) -0.0049(13) -0.0145(14) -0.0056(13)
F27 0.0557(17) 0.0357(15) 0.0630(19) -0.0127(13) 0.0088(14) -0.0076(13)
F28 0.0627(19) 0.0471(17) 0.067(2) 0.0151(15) 0.0145(16) -0.0015(14)
F29 0.078(2) 0.081(2) 0.0417(18) 0.0115(16) -0.0058(15) -0.0191(18)
F30 0.0571(18) 0.0575(18) 0.0422(17) -0.0113(13) 0.0019(13) -0.0168(14)
N1 0.037(2) 0.035(2) 0.0283(19) -0.0018(15) 0.0055(15) 0.0051(16)
N2 0.037(2) 0.036(2) 0.028(2) 0.0021(15) 0.0046(15) 0.0014(16)
N3 0.039(2) 0.045(2) 0.031(2) -0.0058(17) -0.0014(17) 0.0060(19)
N4 0.034(2) 0.032(2) 0.045(2) -0.0044(17) 0.0059(17) -0.0009(16)
B1 0.036(3) 0.062(4) 0.040(3) -0.015(3) 0.004(2) -0.001(3)
B2 0.032(3) 0.033(3) 0.051(3) -0.010(2) 0.008(2) -0.004(2)
C1 0.090(5) 0.080(5) 0.061(4) -0.002(3) 0.017(3) 0.032(4)
C2 0.057(3) 0.050(3) 0.037(3) 0.001(2) 0.005(2) 0.025(3)
C3 0.084(4) 0.075(4) 0.059(4) 0.036(3) 0.029(3) 0.043(3)
C4 0.094(6) 0.121(7) 0.114(7) -0.037(5) 0.013(5) 0.024(5)
C5 0.048(3) 0.051(3) 0.040(3) -0.003(2) 0.003(2) 0.010(2)
C6 0.036(2) 0.040(3) 0.029(2) -0.0058(19) 0.0004(19) 0.003(2)
C7 0.047(3) 0.037(2) 0.029(2) -0.0041(19) -0.001(2) 0.001(2)
C8 0.040(2) 0.035(2) 0.033(2) 0.0036(19) 0.0014(19) -0.003(2)
C9 0.070(3) 0.036(3) 0.041(3) 0.008(2) 0.013(2) 0.002(2)
C10 0.040(2) 0.042(3) 0.030(2) -0.0026(19) 0.0100(19) 0.006(2)
C11 0.042(3) 0.038(3) 0.030(2) -0.0032(19) 0.0074(19) 0.005(2)
C12 0.063(3) 0.047(3) 0.034(3) 0.002(2) 0.012(2) 0.012(3)
C13 0.086(4) 0.052(3) 0.049(3) 0.007(3) 0.030(3) 0.001(3)
C14 0.071(4) 0.056(4) 0.071(4) -0.006(3) 0.034(3) -0.018(3)
C15 0.054(3) 0.055(3) 0.048(3) -0.014(2) 0.016(3) -0.013(3)
C16 0.041(3) 0.046(3) 0.025(2) -0.004(2) -0.0026(19) 0.012(2)
C17 0.032(2) 0.054(3) 0.035(3) -0.009(2) 0.0092(19) -0.007(2)
C18 0.034(2) 0.055(3) 0.037(3) -0.006(2) 0.003(2) -0.005(2)
C19 0.045(3) 0.066(4) 0.031(3) -0.003(2) 0.005(2) -0.003(2)
C20 0.048(3) 0.066(4) 0.035(3) -0.017(2) 0.007(2) -0.009(3)
C21 0.051(3) 0.052(3) 0.053(3) -0.013(3) 0.012(2) -0.017(3)
C22 0.038(3) 0.062(3) 0.041(3) -0.008(2) 0.008(2) -0.013(2)
C23 0.043(3) 0.063(3) 0.037(3) -0.012(2) 0.004(2) -0.014(3)
C24 0.060(3) 0.057(3) 0.034(3) -0.002(2) -0.001(2) -0.017(3)
C25 0.098(5) 0.053(4) 0.061(4) 0.005(3) -0.021(4) -0.014(4)
C26 0.145(7) 0.066(4) 0.028(3) 0.004(3) -0.003(4) -0.046(5)
C27 0.133(7) 0.068(5) 0.045(4) -0.015(3) 0.032(4) -0.049(5)
C28 0.072(4) 0.067(4) 0.050(4) -0.016(3) 0.013(3) -0.025(3)
C29 0.039(3) 0.115(6) 0.051(4) -0.041(4) -0.004(3) 0.011(3)
C30 0.052(5) 0.067(10) 0.058(8) -0.006(7) 0.015(5) 0.002(8)
C31 0.037(5) 0.16(2) 0.073(12) -0.033(10) 0.022(7) -0.007(9)
C32 0.054(6) 0.111(14) 0.096(11) -0.009(8) 0.007(7) 0.038(9)
C33 0.054(9) 0.089(12) 0.091(10) -0.011(8) 0.004(6) 0.022(7)
C30' 0.052(5) 0.067(10) 0.058(8) -0.006(7) 0.015(5) 0.002(8)
C31' 0.037(5) 0.16(2) 0.073(12) -0.033(10) 0.022(7) -0.007(9)
C32' 0.054(6) 0.111(14) 0.096(11) -0.009(8) 0.007(7) 0.038(9)
C33' 0.054(9) 0.089(12) 0.091(10) -0.011(8) 0.004(6) 0.022(7)
C34 0.075(5) 0.131(8) 0.070(5) -0.044(5) -0.022(4) 0.061(5)
C35 0.036(2) 0.038(2) 0.028(2) 0.0063(18) 0.0032(18) 0.0022(19)
C36 0.034(2) 0.051(3) 0.038(3) 0.005(2) 0.002(2) -0.006(2)
C37 0.031(2) 0.057(3) 0.049(3) 0.013(2) 0.006(2) 0.000(2)
C38 0.037(2) 0.052(3) 0.036(3) 0.010(2) 0.010(2) 0.010(2)
C39 0.040(3) 0.043(3) 0.031(2) 0.005(2) 0.005(2) 0.007(2)
C40 0.028(2) 0.035(2) 0.034(2) 0.0042(19) 0.0040(18) -0.0004(18)
C41 0.044(3) 0.028(2) 0.030(2) -0.0013(18) 0.0058(19) 0.003(2)
C42 0.031(2) 0.044(3) 0.048(3) -0.017(2) -0.001(2) -0.002(2)
C43 0.042(3) 0.054(3) 0.061(3) -0.015(3) 0.006(2) 0.000(2)
C44 0.051(3) 0.077(4) 0.068(4) -0.032(3) 0.012(3) 0.009(3)
C45 0.052(3) 0.058(4) 0.085(5) -0.037(3) -0.005(3) 0.015(3)
C46 0.055(3) 0.038(3) 0.084(5) -0.021(3) -0.008(3) 0.005(3)
C47 0.040(3) 0.042(3) 0.062(4) -0.015(3) -0.004(2) -0.003(2)
C48 0.035(2) 0.027(2) 0.046(3) -0.0085(19) 0.004(2) -0.0051(18)
C49 0.043(3) 0.030(2) 0.051(3) -0.007(2) 0.005(2) 0.000(2)
C50 0.051(3) 0.039(3) 0.055(3) -0.008(2) -0.004(3) 0.008(2)
C51 0.084(4) 0.039(3) 0.038(3) -0.007(2) -0.007(3) -0.004(3)
C52 0.072(4) 0.053(3) 0.048(3) -0.015(3) 0.018(3) -0.021(3)
C53 0.040(3) 0.051(3) 0.053(3) -0.019(2) 0.012(2) -0.009(2)
C54 0.029(2) 0.039(3) 0.039(3) -0.008(2) 0.0083(19) -0.0021(19)
C55 0.032(2) 0.041(3) 0.036(3) -0.008(2) 0.0027(19) -0.0005(19)
C56 0.036(2) 0.030(2) 0.050(3) -0.007(2) 0.013(2) -0.0008(19)
C57 0.045(3) 0.036(3) 0.055(3) 0.011(2) 0.015(2) 0.000(2)
C58 0.044(3) 0.053(3) 0.040(3) 0.002(2) 0.009(2) -0.003(2)
C59 0.038(3) 0.043(3) 0.045(3) -0.010(2) 0.006(2) -0.009(2)
C60 0.058(11) 0.068(6) 0.131(15) -0.021(8) 0.021(11) 0.005(12)
C61 0.064(7) 0.055(6) 0.122(8) -0.020(5) 0.007(8) 0.012(7)
C62 0.052(8) 0.057(6) 0.084(7) -0.019(5) -0.003(7) -0.013(7)
C60' 0.058(11) 0.068(6) 0.131(15) -0.021(8) 0.021(11) 0.005(12)
C61' 0.064(7) 0.055(6) 0.122(8) -0.020(5) 0.007(8) 0.012(7)
C62' 0.052(8) 0.057(6) 0.084(7) -0.019(5) -0.003(7) -0.013(7)

loop_
_atom_type_symbol
_atom_type_description
_atom_type_scat_dispersion_real
_atom_type_scat_dispersion_imag
_atom_type_scat_source
C C 0.0033 0.0016 'International Tables Vol C Tables 4.2.6.8 and 6.1.1.4'
H H 0.0000 0.0000 'International Tables Vol C Tables 4.2.6.8 and 6.1.1.4'
B B 0.0013 0.0007 'International Tables Vol C Tables 4.2.6.8 and 6.1.1.4'
N N 0.0061 0.0033 'International Tables Vol C Tables 4.2.6.8 and 6.1.1.4'
F F 0.0171 0.0103 'International Tables Vol C Tables 4.2.6.8 and 6.1.1.4'
Ni Ni 0.3393 1.1124 'International Tables Vol C Tables 4.2.6.8 and 6.1.1.4'

loop_
_geom_angle_atom_site_label_1
_geom_angle_atom_site_label_2
_geom_angle_atom_site_label_3
_geom_angle
_geom_angle_site_symmetry_1
_geom_angle_site_symmetry_3
N1 Ni1 N2 94.69(15) . .
N1 Ni1 C2 135.63(18) . .
N2 Ni1 C2 128.46(19) . .
N1 Ni1 C3 97.19(19) . .
N2 Ni1 C3 168.11(19) . .
C2 Ni1 C3 39.9(2) . .
N1 Ni1 C1 159.6(2) . .
N2 Ni1 C1 98.4(2) . .
C2 Ni1 C1 38.4(2) . .
C3 Ni1 C1 70.2(2) . .
C6 N1 C10 117.3(4) . .
C6 N1 Ni1 126.0(3) . .
C10 N1 Ni1 116.5(3) . .
C8 N2 C35 117.9(4) . .
C8 N2 Ni1 125.3(3) . .
C35 N2 Ni1 116.8(3) . .
C16 N3 B1 172.7(5) . .
C41 N4 B2 177.3(4) . .
N3 B1 C23 102.2(4) . .
N3 B1 C29 109.1(5) . .
C23 B1 C29 117.1(5) . .
N3 B1 C17 107.4(4) . .
C23 B1 C17 115.0(5) . .
C29 B1 C17 105.6(4) . .
N4 B2 C54 105.0(4) . .
N4 B2 C48 107.1(4) . .
C54 B2 C48 115.6(4) . .
N4 B2 C42 103.4(3) . .
C54 B2 C42 115.6(4) . .
C48 B2 C42 109.0(4) . .
C2 C1 Ni1 66.9(3) . .
C2 C1 H1A 117.0 . .
Ni1 C1 H1A 117.0 . .
C2 C1 H1B 117.0 . .
Ni1 C1 H1B 117.0 . .
H1A C1 H1B 114.0 . .
C1 C2 C3 120.8(6) . .
C1 C2 C4 118.9(6) . .
C3 C2 C4 118.7(6) . .
C1 C2 Ni1 74.7(3) . .
C3 C2 Ni1 70.9(3) . .
C4 C2 Ni1 114.2(4) . .
C2 C3 Ni1 69.2(3) . .
C2 C3 H3A 116.7 . .
Ni1 C3 H3A 116.7 . .
C2 C3 H3B 116.7 . .
Ni1 C3 H3B 116.7 . .
H3A C3 H3B 113.7 . .
C2 C4 H4A 109.5 . .
C2 C4 H4B 109.5 . .
H4A C4 H4B 109.5 . .
C2 C4 H4C 109.5 . .
H4A C4 H4C 109.5 . .
H4B C4 H4C 109.5 . .
C6 C5 H5A 109.5 . .
C6 C5 H5B 109.5 . .
H5A C5 H5B 109.5 . .
C6 C5 H5C 109.5 . .
H5A C5 H5C 109.5 . .
H5B C5 H5C 109.5 . .
N1 C6 C7 122.8(4) . .
N1 C6 C5 120.1(4) . .
C7 C6 C5 117.1(4) . .
C8 C7 C6 127.3(4) . .
C8 C7 H7 116.4 . .
C6 C7 H7 116.4 . .
N2 C8 C7 123.7(4) . .
N2 C8 C9 119.6(4) . .
C7 C8 C9 116.7(4) . .
C8 C9 H9A 109.5 . .
C8 C9 H9B 109.5 . .
H9A C9 H9B 109.5 . .
C8 C9 H9C 109.5 . .
H9A C9 H9C 109.5 . .
H9B C9 H9C 109.5 . .
C15 C10 C11 118.2(4) . .
C15 C10 N1 121.6(4) . .
C11 C10 N1 120.1(4) . .
C10 C11 C12 120.5(4) . .
C10 C11 C16 118.6(4) . .
C12 C11 C16 120.8(4) . .
C13 C12 C11 119.7(5) . .
C13 C12 H12 120.1 . .
C11 C12 H12 120.1 . .
C12 C13 C14 119.8(5) . .
C12 C13 H13 120.1 . .
C14 C13 H13 120.1 . .
C13 C14 C15 121.3(5) . .
C13 C14 H14 119.4 . .
C15 C14 H14 119.4 . .
C10 C15 C14 120.6(5) . .
C10 C15 H15 119.7 . .
C14 C15 H15 119.7 . .
N3 C16 C11 177.5(5) . .
C18 C17 C22 113.9(4) . .
C18 C17 B1 119.7(5) . .
C22 C17 B1 125.9(4) . .
F1 C18 C19 116.6(4) . .
F1 C18 C17 118.9(4) . .
C19 C18 C17 124.5(5) . .
F2 C19 C20 119.8(4) . .
F2 C19 C18 121.2(5) . .
C20 C19 C18 119.0(5) . .
F3 C20 C19 120.7(5) . .
F3 C20 C21 120.0(5) . .
C19 C20 C21 119.4(5) . .
F4 C21 C20 119.7(5) . .
F4 C21 C22 120.4(5) . .
C20 C21 C22 119.9(5) . .
F5 C22 C21 115.5(5) . .
F5 C22 C17 121.2(4) . .
C21 C22 C17 123.3(5) . .
C24 C23 C28 114.2(5) . .
C24 C23 B1 120.0(4) . .
C28 C23 B1 125.7(5) . .
F6 C24 C25 117.2(6) . .
F6 C24 C23 118.6(4) . .
C25 C24 C23 124.2(6) . .
F7 C25 C24 119.9(7) . .
F7 C25 C26 122.0(6) . .
C24 C25 C26 118.1(7) . .
F8 C26 C27 122.9(8) . .
F8 C26 C25 117.5(8) . .
C27 C26 C25 119.5(6) . .
C28 C27 C26 120.7(7) . .
C28 C27 F9 121.4(8) . .
C26 C27 F9 117.9(7) . .
C27 C28 F10 115.9(6) . .
C27 C28 C23 123.2(7) . .
F10 C28 C23 120.9(6) . .
C30' C29 C34 107.1(9) . .
C30' C29 B1 124.8(9) . .
C34 C29 B1 127.6(6) . .
C30' C29 C30 20.1(13) . .
C34 C29 C30 126.6(12) . .
B1 C29 C30 105.8(12) . .
C31 C30 F11 122(3) . .
C31 C30 C29 115(2) . .
F11 C30 C29 122(3) . .
C32 C31 C30 121(3) . .
C32 C31 F12 122(3) . .
C30 C31 F12 116(3) . .
C31 C32 C33 127(3) . .
C31 C32 F13 121(3) . .
C33 C32 F13 112(3) . .
F14 C33 C32 128(3) . .
F14 C33 C34 104(2) . .
C32 C33 C34 127(2) . .
C29 C30' F11' 114.3(12) . .
C29 C30' C31' 129.0(13) . .
F11' C30' C31' 116.6(14) . .
C32' C31' F12' 119.2(15) . .
C32' C31' C30' 120.7(14) . .
F12' C31' C30' 119.4(17) . .
C32' C31' F13 56.5(12) . .
F12' C31' F13 63.4(9) . .
C30' C31' F13 164.1(15) . .
F13' C32' C31' 123.6(16) . .
F13' C32' C33' 119.1(14) . .
C31' C32' C33' 116.7(14) . .
F13' C32' F14 84.3(12) . .
C31' C32' F14 151.6(15) . .
C33' C32' F14 37.6(8) . .
F13' C32' F13 48.3(8) . .
C31' C32' F13 79.1(13) . .
C33' C32' F13 161.2(14) . .
F14 C32' F13 124.3(13) . .
F14 C33' C34 156(2) . .
F14 C33' F14' 47.1(13) . .
C34 C33' F14' 128.6(12) . .
F14 C33' C32' 75.4(15) . .
C34 C33' C32' 113.4(14) . .
F14' C33' C32' 117.9(13) . .
F15 C34 C33' 105.9(10) . .
F15 C34 C29 121.3(6) . .
C33' C34 C29 132.5(11) . .
F15 C34 C33 136.0(13) . .
C33' C34 C33 31.6(11) . .
C29 C34 C33 102.5(13) . .
C36 C35 C40 117.1(4) . .
C36 C35 N2 122.8(4) . .
C40 C35 N2 120.0(4) . .
C37 C36 C35 120.6(5) . .
C37 C36 H36 119.7 . .
C35 C36 H36 119.7 . .
C36 C37 C38 121.2(4) . .
C36 C37 H37 119.4 . .
C38 C37 H37 119.4 . .
C39 C38 C37 120.1(4) . .
C39 C38 H38 119.9 . .
C37 C38 H38 119.9 . .
C38 C39 C40 118.5(4) . .
C38 C39 H39 120.8 . .
C40 C39 H39 120.8 . .
C35 C40 C39 122.5(4) . .
C35 C40 C41 118.3(4) . .
C39 C40 C41 119.2(4) . .
N4 C41 C40 177.1(5) . .
C43 C42 C47 113.5(5) . .
C43 C42 B2 127.7(5) . .
C47 C42 B2 118.8(5) . .
F16 C43 C42 120.4(4) . .
F16 C43 C44 115.8(5) . .
C42 C43 C44 123.8(6) . .
F17 C44 C45 120.8(5) . .
F17 C44 C43 119.7(6) . .
C45 C44 C43 119.5(6) . .
F18 C45 C46 120.9(6) . .
F18 C45 C44 119.5(7) . .
C46 C45 C44 119.6(5) . .
F19 C46 C45 120.1(5) . .
F19 C46 C47 120.8(6) . .
C45 C46 C47 119.0(6) . .
F20 C47 C46 115.8(5) . .
F20 C47 C42 119.6(4) . .
C46 C47 C42 124.6(6) . .
C53 C48 C49 113.4(4) . .
C53 C48 B2 126.4(4) . .
C49 C48 B2 120.1(4) . .
F21 C49 C50 116.1(4) . .
F21 C49 C48 119.2(4) . .
C50 C49 C48 124.7(5) . .
F22 C50 C49 120.9(5) . .
F22 C50 C51 119.8(5) . .
C49 C50 C51 119.4(5) . .
F23 C51 C52 120.6(6) . .
F23 C51 C50 120.4(6) . .
C52 C51 C50 118.9(5) . .
F24 C52 C51 120.4(5) . .
F24 C52 C53 120.1(5) . .
C51 C52 C53 119.5(5) . .
F25 C53 C48 119.9(5) . .
F25 C53 C52 116.0(5) . .
C48 C53 C52 124.1(5) . .
C59 C54 C55 112.8(4) . .
C59 C54 B2 120.5(4) . .
C55 C54 B2 126.7(4) . .
F26 C55 C56 116.0(4) . .
F26 C55 C54 119.8(4) . .
C56 C55 C54 124.2(4) . .
F27 C56 C57 119.9(4) . .
F27 C56 C55 120.3(4) . .
C57 C56 C55 119.8(4) . .
F28 C57 C56 120.0(4) . .
F28 C57 C58 120.7(5) . .
C56 C57 C58 119.3(4) . .
F29 C58 C59 121.3(5) . .
F29 C58 C57 120.3(5) . .
C59 C58 C57 118.4(5) . .
F30 C59 C58 116.1(4) . .
F30 C59 C54 118.4(4) . .
C58 C59 C54 125.5(4) . .
C61 C60 H60A 109.5 . .
C61 C60 H60B 109.5 . .
H60A C60 H60B 109.5 . .
C61 C60 H60C 109.5 . .
H60A C60 H60C 109.5 . .
H60B C60 H60C 109.5 . .
C62 C61 C60 150.6(17) . .
C62 C61 H61A 99.0 . .
C60 C61 H61A 99.0 . .
C62 C61 H61B 99.0 . .
C60 C61 H61B 99.0 . .
H61A C61 H61B 103.9 . .
C61 C62 C62 154.8(19) . 3_655
C61 C62 H62A 97.7 . .
C62 C62 H62A 97.7 3_655 .
C61 C62 H62B 97.7 . .
C62 C62 H62B 97.7 3_655 .
H62A C62 H62B 103.7 . .
C61' C60' H60D 109.5 . .
C61' C60' H60E 109.5 . .
H60D C60' H60E 109.5 . .
C61' C60' H60F 109.5 . .
H60D C60' H60F 109.5 . .
H60E C60' H60F 109.5 . .
C62' C61' C60' 140.2(15) . .
C62' C61' H61C 102.0 . .
C60' C61' H61C 102.0 . .
C62' C61' H61D 102.0 . .
C60' C61' H61D 102.0 . .
H61C C61' H61D 104.8 . .
C61' C62' C62' 154.4(18) . 3_655
C61' C62' H62C 97.9 . .
C62' C62' H62C 97.9 3_655 .
C61' C62' H62D 97.9 . .
C62' C62' H62D 97.9 3_655 .
H62C C62' H62D 103.7 . .

loop_
_geom_bond_atom_site_label_1
_geom_bond_atom_site_label_2
_geom_bond_distance
_geom_bond_site_symmetry_2
Ni1 N1 1.899(3) .
Ni1 N2 1.906(3) .
Ni1 C2 1.966(5) .
Ni1 C3 1.987(5) .
Ni1 C1 2.062(6) .
F1 C18 1.345(6) .
F2 C19 1.329(5) .
F3 C20 1.337(5) .
F4 C21 1.336(6) .
F5 C22 1.341(6) .
F6 C24 1.358(6) .
F7 C25 1.328(8) .
F8 C26 1.334(7) .
F9 C27 1.345(7) .
F10 C28 1.341(7) .
F11 F11' 0.705(12) .
F11 C30 1.38(3) .
F12 F12' 1.045(15) .
F12 C31 1.40(3) .
F13 F13' 1.221(17) .
F13 C32 1.41(3) .
F13 C32' 1.60(2) .
F13 F12' 1.754(19) .
F13 C31' 1.88(2) .
F14 C33' 0.936(16) .
F14 F14' 1.000(15) .
F14 C33 1.27(3) .
F14 C32' 1.48(2) .
F11' C30' 1.338(12) .
F12' C31' 1.340(18) .
F13' C32' 1.320(15) .
F14' C33' 1.366(18) .
F15 C34 1.332(10) .
F16 C43 1.349(6) .
F17 C44 1.337(7) .
F18 C45 1.333(6) .
F19 C46 1.328(7) .
F20 C47 1.342(6) .
F21 C49 1.345(5) .
F22 C50 1.334(6) .
F23 C51 1.326(6) .
F24 C52 1.334(6) .
F25 C53 1.345(6) .
F26 C55 1.346(5) .
F27 C56 1.333(5) .
F28 C57 1.331(5) .
F29 C58 1.327(5) .
F30 C59 1.356(5) .
N1 C6 1.324(5) .
N1 C10 1.422(5) .
N2 C8 1.320(5) .
N2 C35 1.410(5) .
N3 C16 1.130(6) .
N3 B1 1.556(7) .
N4 C41 1.132(5) .
N4 B2 1.575(6) .
B1 C23 1.610(8) .
B1 C29 1.620(8) .
B1 C17 1.637(7) .
B2 C54 1.622(7) .
B2 C48 1.626(7) .
B2 C42 1.631(7) .
C1 C2 1.329(7) .
C1 H1A 0.9900 .
C1 H1B 0.9900 .
C2 C3 1.348(7) .
C2 C4 1.522(9) .
C3 H3A 0.9900 .
C3 H3B 0.9900 .
C4 H4A 0.9800 .
C4 H4B 0.9800 .
C4 H4C 0.9800 .
C5 C6 1.506(6) .
C5 H5A 0.9800 .
C5 H5B 0.9800 .
C5 H5C 0.9800 .
C6 C7 1.387(6) .
C7 C8 1.379(6) .
C7 H7 0.9500 .
C8 C9 1.510(6) .
C9 H9A 0.9800 .
C9 H9B 0.9800 .
C9 H9C 0.9800 .
C10 C15 1.366(6) .
C10 C11 1.391(6) .
C11 C12 1.400(6) .
C11 C16 1.406(7) .
C12 C13 1.347(7) .
C12 H12 0.9500 .
C13 C14 1.367(8) .
C13 H13 0.9500 .
C14 C15 1.369(7) .
C14 H14 0.9500 .
C15 H15 0.9500 .
C17 C18 1.376(6) .
C17 C22 1.379(7) .
C18 C19 1.369(6) .
C19 C20 1.360(7) .
C20 C21 1.364(7) .
C21 C22 1.370(7) .
C23 C24 1.368(7) .
C23 C28 1.390(7) .
C24 C25 1.360(8) .
C25 C26 1.389(10) .
C26 C27 1.340(10) .
C27 C28 1.338(9) .
C29 C30' 1.276(16) .
C29 C34 1.381(11) .
C29 C30 1.69(3) .
C30 C31 1.33(4) .
C31 C32 1.22(5) .
C32 C33 1.39(4) .
C33 C34 1.58(3) .
C30' C31' 1.38(2) .
C31' C32' 1.34(2) .
C32' C33' 1.41(2) .
C33' C34 1.364(16) .
C35 C36 1.385(6) .
C35 C40 1.388(6) .
C36 C37 1.370(7) .
C36 H36 0.9500 .
C37 C38 1.373(7) .
C37 H37 0.9500 .
C38 C39 1.363(6) .
C38 H38 0.9500 .
C39 C40 1.390(6) .
C39 H39 0.9500 .
C40 C41 1.420(6) .
C42 C43 1.362(7) .
C42 C47 1.387(7) .
C43 C44 1.380(7) .
C44 C45 1.360(9) .
C45 C46 1.351(9) .
C46 C47 1.366(7) .
C48 C53 1.373(6) .
C48 C49 1.379(6) .
C49 C50 1.363(7) .
C50 C51 1.365(8) .
C51 C52 1.365(8) .
C52 C53 1.375(7) .
C54 C59 1.376(6) .
C54 C55 1.379(6) .
C55 C56 1.366(6) .
C56 C57 1.358(7) .
C57 C58 1.371(7) .
C58 C59 1.365(7) .
C60 C61 1.48(3) .
C60 H60A 0.9800 .
C60 H60B 0.9800 .
C60 H60C 0.9800 .
C61 C62 1.158(18) .
C61 H61A 0.9900 .
C61 H61B 0.9900 .
C62 C62 1.57(3) 3_655
C62 H62A 0.9900 .
C62 H62B 0.9900 .
C60' C61' 1.51(3) .
C60' H60D 0.9800 .
C60' H60E 0.9800 .
C60' H60F 0.9800 .
C61' C62' 1.263(19) .
C61' H61C 0.9900 .
C61' H61D 0.9900 .
C62' C62' 1.44(3) 3_655
C62' H62C 0.9900 .
C62' H62D 0.9900 .

loop_
_geom_torsion_atom_site_label_1
_geom_torsion_atom_site_label_2
_geom_torsion_atom_site_label_3
_geom_torsion_atom_site_label_4
_geom_torsion
_geom_torsion_site_symmetry_4
C30 F11 F11' C30' -28(8) .
C31 F12 F12' C31' -7(2) .
C31 F12 F12' F13 101(3) .
F13' F13 F12' F12 -160(3) .
C32 F13 F12' F12 -107(3) .
C32' F13 F12' F12 -129(3) .
C31' F13 F12' F12 -122(3) .
F13' F13 F12' C31' -38(2) .
C32 F13 F12' C31' 15(2) .
C32' F13 F12' C31' -6.5(11) .
C32 F13 F13' C32' 0.2(19) .
F12' F13 F13' C32' 40(2) .
C31' F13 F13' C32' 15.2(12) .
C33 F14 F14' C33' 1(3) .
C32' F14 F14' C33' 45(3) .
N2 Ni1 N1 C6 -2.5(4) .
C2 Ni1 N1 C6 165.0(4) .
C3 Ni1 N1 C6 177.3(4) .
C1 Ni1 N1 C6 -132.7(6) .
N2 Ni1 N1 C10 171.8(3) .
C2 Ni1 N1 C10 -20.6(4) .
C3 Ni1 N1 C10 -8.3(4) .
C1 Ni1 N1 C10 41.7(7) .
N1 Ni1 N2 C8 3.3(4) .
C2 Ni1 N2 C8 -165.6(4) .
C3 Ni1 N2 C8 -175.8(11) .
C1 Ni1 N2 C8 167.7(4) .
N1 Ni1 N2 C35 -175.1(3) .
C2 Ni1 N2 C35 16.0(4) .
C3 Ni1 N2 C35 5.8(13) .
C1 Ni1 N2 C35 -10.7(4) .
N1 Ni1 C1 C2 -84.8(7) .
N2 Ni1 C1 C2 145.5(4) .
C3 Ni1 C1 C2 -30.9(4) .
Ni1 C1 C2 C3 56.0(5) .
Ni1 C1 C2 C4 -109.6(5) .
N1 Ni1 C2 C1 150.3(4) .
N2 Ni1 C2 C1 -45.6(5) .
C3 Ni1 C2 C1 131.1(6) .
N1 Ni1 C2 C3 19.2(5) .
N2 Ni1 C2 C3 -176.7(4) .
C1 Ni1 C2 C3 -131.1(6) .
N1 Ni1 C2 C4 -94.4(5) .
N2 Ni1 C2 C4 69.6(5) .
C3 Ni1 C2 C4 -113.6(6) .
C1 Ni1 C2 C4 115.3(7) .
C1 C2 C3 Ni1 -57.8(5) .
C4 C2 C3 Ni1 107.8(6) .
N1 Ni1 C3 C2 -166.6(4) .
N2 Ni1 C3 C2 12.5(15) .
C1 Ni1 C3 C2 29.9(4) .
C10 N1 C6 C7 -174.6(4) .
Ni1 N1 C6 C7 -0.2(6) .
C10 N1 C6 C5 5.4(6) .
Ni1 N1 C6 C5 179.7(3) .
N1 C6 C7 C8 3.6(7) .
C5 C6 C7 C8 -176.3(4) .
C35 N2 C8 C7 177.0(4) .
Ni1 N2 C8 C7 -1.4(6) .
C35 N2 C8 C9 -2.2(6) .
Ni1 N2 C8 C9 179.4(3) .
C6 C7 C8 N2 -2.8(8) .
C6 C7 C8 C9 176.5(4) .
C6 N1 C10 C15 90.1(5) .
Ni1 N1 C10 C15 -84.8(5) .
C6 N1 C10 C11 -92.4(5) .
Ni1 N1 C10 C11 92.7(4) .
C15 C10 C11 C12 1.2(7) .
N1 C10 C11 C12 -176.4(4) .
C15 C10 C11 C16 177.8(4) .
N1 C10 C11 C16 0.3(6) .
C10 C11 C12 C13 -0.3(7) .
C16 C11 C12 C13 -176.8(5) .
C11 C12 C13 C14 -0.3(8) .
C12 C13 C14 C15 0.0(9) .
C11 C10 C15 C14 -1.6(8) .
N1 C10 C15 C14 176.0(5) .
C13 C14 C15 C10 1.0(9) .
N3 B1 C17 C18 52.5(6) .
C23 B1 C17 C18 165.5(4) .
C29 B1 C17 C18 -63.8(6) .
N3 B1 C17 C22 -135.5(5) .
C23 B1 C17 C22 -22.5(7) .
C29 B1 C17 C22 108.2(6) .
C22 C17 C18 F1 -179.1(4) .
B1 C17 C18 F1 -6.2(6) .
C22 C17 C18 C19 0.7(7) .
B1 C17 C18 C19 173.6(4) .
F1 C18 C19 F2 0.5(7) .
C17 C18 C19 F2 -179.2(4) .
F1 C18 C19 C20 179.2(4) .
C17 C18 C19 C20 -0.5(8) .
F2 C19 C20 F3 -0.2(8) .
C18 C19 C20 F3 -178.9(4) .
F2 C19 C20 C21 179.7(5) .
C18 C19 C20 C21 1.0(8) .
F3 C20 C21 F4 0.0(8) .
C19 C20 C21 F4 -179.9(5) .
F3 C20 C21 C22 178.2(5) .
C19 C20 C21 C22 -1.7(8) .
F4 C21 C22 F5 0.2(7) .
C20 C21 C22 F5 -178.0(5) .
F4 C21 C22 C17 -179.9(5) .
C20 C21 C22 C17 1.9(8) .
C18 C17 C22 F5 178.6(4) .
B1 C17 C22 F5 6.1(7) .
C18 C17 C22 C21 -1.4(7) .
B1 C17 C22 C21 -173.8(5) .
N3 B1 C23 C24 66.5(6) .
C29 B1 C23 C24 -174.3(5) .
C17 B1 C23 C24 -49.5(6) .
N3 B1 C23 C28 -110.8(5) .
C29 B1 C23 C28 8.3(8) .
C17 B1 C23 C28 133.2(5) .
C28 C23 C24 F6 176.8(4) .
B1 C23 C24 F6 -0.8(7) .
C28 C23 C24 C25 -3.6(8) .
B1 C23 C24 C25 178.8(5) .
F6 C24 C25 F7 -0.1(8) .
C23 C24 C25 F7 -179.6(5) .
F6 C24 C25 C26 179.7(5) .
C23 C24 C25 C26 0.2(9) .
F7 C25 C26 F8 0.1(9) .
C24 C25 C26 F8 -179.7(5) .
F7 C25 C26 C27 -177.3(6) .
C24 C25 C26 C27 2.9(9) .
F8 C26 C27 C28 -179.6(5) .
C25 C26 C27 C28 -2.3(10) .
F8 C26 C27 F9 -0.4(10) .
C25 C26 C27 F9 176.8(5) .
C26 C27 C28 F10 178.2(6) .
F9 C27 C28 F10 -0.9(8) .
C26 C27 C28 C23 -1.5(10) .
F9 C27 C28 C23 179.4(5) .
C24 C23 C28 C27 4.3(8) .
B1 C23 C28 C27 -178.3(5) .
C24 C23 C28 F10 -175.4(5) .
B1 C23 C28 F10 2.1(8) .
N3 B1 C29 C30' 180.0(9) .
C23 B1 C29 C30' 64.5(11) .
C17 B1 C29 C30' -64.9(11) .
N3 B1 C29 C34 -9.1(8) .
C23 B1 C29 C34 -124.5(7) .
C17 B1 C29 C34 106.1(6) .
N3 B1 C29 C30 172.9(13) .
C23 B1 C29 C30 57.5(13) .
C17 B1 C29 C30 -72.0(13) .
C29 C30 C31 F12 -175.3(19) .
C32' F13 C32 C33 -15.6(19) .
C34 C29 C30' F11' -179.4(10) .
B1 C29 C30' F11' -6.9(17) .
C34 C29 C30' C31' -3.5(19) .
B1 C29 C30' C31' 169.0(13) .
F13 F12' C31' C30' -162.2(17) .
F11' C30' C31' C32' -177.8(15) .
C29 C30' C31' F12' 177.4(14) .
F13' F13 C31' C32' -17.6(14) .
F12' F13 C31' C32' -170.6(16) .
F13' F13 C31' F12' 153.0(16) .
C32' F13 C31' F12' 170.6(16) .
F13 F13' C32' C33' 162.8(17) .
F13 F13' C32' F14 148.1(15) .
C30' C31' C32' F13' -179.0(14) .
F13 C31' C32' F13' 19.6(15) .
F12' C31' C32' C33' -178.8(13) .
C30' C31' C32' C33' -8(3) .
F13 C31' C32' C33' -169.2(18) .
F12' C31' C32' F13 -9.6(17) .
C30' C31' C32' F13 161.4(16) .
C33' F14 C32' F13' 158.6(17) .
F12' F13 C32' F13' -151.7(16) .
C31' F13 C32' F13' -158.1(17) .
F13' F13 C32' C31' 158.1(17) .
F12' F13 C32' C31' 6.4(11) .
F13' F13 C32' F14 -39.6(17) .
F12' F13 C32' F14 168.7(14) .
C32' F14 C33' F14' -154.5(17) .
F14' F14 C33' C32' 154.5(17) .
C31' C32' C33' F14 163.8(19) .
F13 C32' C33' F14 19(5) .
F13' C32' C33' C34 178.7(12) .
C31' C32' C33' F14' -175.3(14) .
F14 C32' C33' F14' 20.9(14) .
F14' C33' C34 F15 3.5(18) .
C32' C33' C34 F15 -179.2(11) .
F14' C33' C34 C29 177.2(11) .
C32' C33' C34 C29 -5.5(19) .
C30' C29 C34 F15 176.3(9) .
B1 C29 C34 F15 4.1(10) .
C30 C29 C34 F15 -178.3(15) .
C30' C29 C34 C33' 3.5(15) .
B1 C29 C34 C33' -168.8(11) .
C30' C29 C34 C33 -8.1(15) .
B1 C29 C34 C33 179.7(12) .
F14 C33 C34 C33' 17.8(17) .
C32 C33 C34 C33' -163(5) .
F14 C33 C34 C29 -178.6(17) .
C8 N2 C35 C36 91.4(5) .
Ni1 N2 C35 C36 -90.1(5) .
C8 N2 C35 C40 -91.2(5) .
Ni1 N2 C35 C40 87.3(4) .
C40 C35 C36 C37 0.0(7) .
N2 C35 C36 C37 177.5(4) .
C35 C36 C37 C38 -1.1(7) .
C36 C37 C38 C39 1.2(7) .
C37 C38 C39 C40 -0.2(7) .
C36 C35 C40 C39 1.0(6) .
N2 C35 C40 C39 -176.6(4) .
C36 C35 C40 C41 -178.6(4) .
N2 C35 C40 C41 3.9(6) .
C38 C39 C40 C35 -0.9(7) .
C38 C39 C40 C41 178.7(4) .
B2 N4 C41 C40 -86(13) .
N4 B2 C42 C47 57.0(5) .
C54 B2 C42 C47 171.2(4) .
C48 B2 C42 C47 -56.6(5) .
C47 C42 C43 F16 178.9(4) .
B2 C42 C43 F16 1.2(8) .
C47 C42 C43 C44 0.1(7) .
B2 C42 C43 C44 -177.6(5) .
F16 C43 C44 F17 1.1(8) .
C42 C43 C44 F17 179.9(5) .
F16 C43 C44 C45 -178.2(5) .
C42 C43 C44 C45 0.7(9) .
F17 C44 C45 F18 1.2(9) .
C43 C44 C45 F18 -179.6(5) .
F17 C44 C45 C46 179.8(5) .
C43 C44 C45 C46 -1.0(9) .
F18 C45 C46 F19 -0.9(9) .
C44 C45 C46 F19 -179.5(5) .
F18 C45 C46 C47 179.1(5) .
C44 C45 C46 C47 0.5(9) .
F19 C46 C47 F20 -0.9(7) .
C45 C46 C47 F20 179.1(5) .
F19 C46 C47 C42 -179.6(5) .
C45 C46 C47 C42 0.4(8) .
C43 C42 C47 F20 -179.3(4) .
B2 C42 C47 F20 -1.4(7) .
C43 C42 C47 C46 -0.7(7) .
B2 C42 C47 C46 177.3(5) .
N4 B2 C48 C53 20.6(6) .
C54 B2 C48 C53 -96.0(5) .
C42 B2 C48 C53 131.8(5) .
N4 B2 C48 C49 -154.7(4) .
C54 B2 C48 C49 88.7(5) .
C42 B2 C48 C49 -43.5(5) .
C53 C48 C49 F21 176.9(4) .
B2 C48 C49 F21 -7.2(6) .
C53 C48 C49 C50 -2.7(7) .
B2 C48 C49 C50 173.1(4) .
F21 C49 C50 F22 1.9(7) .
C48 C49 C50 F22 -178.4(4) .
F21 C49 C50 C51 -179.6(4) .
C48 C49 C50 C51 0.1(8) .
F22 C50 C51 F23 0.8(7) .
C49 C50 C51 F23 -177.8(4) .
F22 C50 C51 C52 -179.2(5) .
C49 C50 C51 C52 2.3(8) .
F23 C51 C52 F24 -0.6(8) .
C50 C51 C52 F24 179.3(5) .
F23 C51 C52 C53 178.1(5) .
C50 C51 C52 C53 -1.9(8) .
C49 C48 C53 F25 -177.0(4) .
B2 C48 C53 F25 7.5(7) .
C49 C48 C53 C52 3.1(7) .
B2 C48 C53 C52 -172.4(5) .
F24 C52 C53 F25 -2.1(7) .
C51 C52 C53 F25 179.2(5) .
F24 C52 C53 C48 177.8(5) .
C51 C52 C53 C48 -0.9(8) .
N4 B2 C54 C59 54.7(5) .
C48 B2 C54 C59 172.4(4) .
C42 B2 C54 C59 -58.6(6) .
N4 B2 C54 C55 -123.0(5) .
C48 B2 C54 C55 -5.3(6) .
C42 B2 C54 C55 123.7(5) .
C59 C54 C55 F26 -179.9(4) .
B2 C54 C55 F26 -2.0(7) .
C59 C54 C55 C56 0.8(6) .
B2 C54 C55 C56 178.7(4) .
F26 C55 C56 F27 0.9(6) .
C54 C55 C56 F27 -179.7(4) .
F26 C55 C56 C57 -179.6(4) .
C54 C55 C56 C57 -0.3(7) .
F27 C56 C57 F28 -1.0(7) .
C55 C56 C57 F28 179.6(4) .
F27 C56 C57 C58 -179.9(4) .
C55 C56 C57 C58 0.7(7) .
F28 C57 C58 F29 0.0(7) .
C56 C57 C58 F29 178.9(4) .
F28 C57 C58 C59 179.5(4) .
C56 C57 C58 C59 -1.6(7) .
F29 C58 C59 F30 0.0(7) .
C57 C58 C59 F30 -179.5(4) .
F29 C58 C59 C54 -178.2(4) .
C57 C58 C59 C54 2.3(8) .
C55 C54 C59 F30 -180.0(4) .
B2 C54 C59 F30 2.0(6) .
C55 C54 C59 C58 -1.9(7) .
B2 C54 C59 C58 -179.9(4) .
C60 C61 C62 C62 -6(9) 3_655
C60' C61' C62' C62' 40(7) 3_655
